data_7129860
loop_
_publ_author_name
'Lindl, Felix Dr.'
'Fantuzzi, Felipe'
'Mail\"ander, Lisa'
'H\"orl, Christian'
'B\'elanger-Chabot, Guillaume'
'Braunschweig, Holger'

_publ_section_title
;
 Azidoborolate anions and azidoborole adducts: isolable forms of an
 unstable borole azide
;
_journal_name_full 'Chemical Communications'
_journal_paper_doi 10.1039/D2CC00543C
_journal_year 2022
_chemical_formula_moiety 'C53 H42 B Cl3.75 N0.74 P'
_chemical_formula_sum 'C53 H42 B Cl3.75 N0.74 P'
_chemical_formula_weight 864.07
_chemical_name_common 'tetraphenylphosphonium salts of mixed chloro/azido-2,3,4,5-tetraphenylborolates'
_space_group_crystal_system monoclinic
_space_group_IT_number 14
_space_group_name_Hall '-P 2yn'
_space_group_name_H-M_alt 'P 1 21/n 1'
_atom_sites_solution_hydrogens geom
_atom_sites_solution_primary dual
_atom_sites_solution_secondary difmap
_audit_creation_method SHELXL-2014/7
_audit_update_record
;
2022-01-20 deposited with the CCDC.	2022-03-14 downloaded from the CCDC.
;
_cell_angle_alpha 90
_cell_angle_beta 91.531(4)
_cell_angle_gamma 90
_cell_formula_units_Z 4
_cell_length_a 18.758(2)
_cell_length_b 12.3357(14)
_cell_length_c 18.957(2)
_cell_measurement_reflns_used 9644
_cell_measurement_temperature 103(2)
_cell_measurement_theta_max 27.67
_cell_measurement_theta_min 2.26
_cell_volume 4385.0(8)
_computing_cell_refinement 'Saint+ ver. V8.34A (Bruker AXS)'
_computing_data_collection 'APEX2 ver. 2014.9 (Bruker AXS)'
_computing_data_reduction 'Saint+ ver. V8.34A (Bruker AXS)'
_computing_molecular_graphics 'ShelXLe (Huebschle et all, 2011)'
_computing_publication_material 'SHELXL-2014/7 (Sheldrick, 2014)'
_computing_structure_refinement 'SHELXL-2014/7 (Sheldrick, 2014)'
_computing_structure_solution 'SHELXT (Sheldrick, 2014)'
_diffrn_ambient_temperature 103(2)
_diffrn_detector 'CCD area detector (Apex2)'
_diffrn_detector_area_resol_mean 8.333
_diffrn_measured_fraction_theta_full 1.000
_diffrn_measured_fraction_theta_max 1.000
_diffrn_measurement_device_type 'Bruker X8-APEX II'
_diffrn_measurement_method '\f and \w scans'
_diffrn_radiation_monochromator 'multi-layer mirror'
_diffrn_radiation_type MoK\a
_diffrn_radiation_wavelength 0.71073
_diffrn_reflns_av_R_equivalents 0.0494
_diffrn_reflns_av_unetI/netI 0.0255
_diffrn_reflns_Laue_measured_fraction_full 1.000
_diffrn_reflns_Laue_measured_fraction_max 1.000
_diffrn_reflns_limit_h_max 23
_diffrn_reflns_limit_h_min -18
_diffrn_reflns_limit_k_max 15
_diffrn_reflns_limit_k_min -15
_diffrn_reflns_limit_l_max 23
_diffrn_reflns_limit_l_min -23
_diffrn_reflns_number 79940
_diffrn_reflns_point_group_measured_fraction_full 1.000
_diffrn_reflns_point_group_measured_fraction_max 1.000
_diffrn_reflns_theta_full 25.242
_diffrn_reflns_theta_max 26.372
_diffrn_reflns_theta_min 1.548
_diffrn_source 'rotating-anode (Nonius FR-591)'
_exptl_absorpt_coefficient_mu 0.329
_exptl_absorpt_correction_T_max 0.7456
_exptl_absorpt_correction_T_min 0.6130
_exptl_absorpt_correction_type multi-scan
_exptl_absorpt_process_details 'SadAbs 2014/5 (Bruker AXS)'
_exptl_crystal_colour orange
_exptl_crystal_density_diffrn 1.309
_exptl_crystal_description prism
_exptl_crystal_F_000 1796
_exptl_crystal_size_max 0.234
_exptl_crystal_size_mid 0.207
_exptl_crystal_size_min 0.143
_refine_diff_density_max 0.510
_refine_diff_density_min -0.353
_refine_diff_density_rms 0.050
_refine_ls_extinction_method none
_refine_ls_goodness_of_fit_ref 1.187
_refine_ls_hydrogen_treatment constr
_refine_ls_matrix_type full
_refine_ls_number_parameters 616
_refine_ls_number_reflns 8972
_refine_ls_number_restraints 134
_refine_ls_restrained_S_all 1.183
_refine_ls_R_factor_all 0.0480
_refine_ls_R_factor_gt 0.0437
_refine_ls_shift/su_max 0.001
_refine_ls_shift/su_mean 0.000
_refine_ls_structure_factor_coef Fsqd
_refine_ls_weighting_details 'w=1/[\s^2^(Fo^2^)+(0.0136P)^2^+5.1245P] where P=(Fo^2^+2Fc^2^)/3'
_refine_ls_weighting_scheme calc
_refine_ls_wR_factor_gt 0.0946
_refine_ls_wR_factor_ref 0.0963
_reflns_Friedel_coverage 0.000
_reflns_number_gt 8245
_reflns_number_total 8972
_reflns_threshold_expression 'I > 2\s(I)'
_cod_data_source_file d2cc00543c2.cif
_cod_data_source_block PPh4[4-mix]
_cod_original_cell_volume 4385.1(9)
_cod_original_sg_symbol_H-M 'P 21/n'
_cod_database_code 7129860
_shelx_shelxl_version_number 2014/7
_shelx_space_group_comment
;
The symmetry employed for this shelxl refinement is uniquely defined
by the following loop, which should always be used as a source of
symmetry information in preference to the above space-group names.
They are only intended as comments.
;
_shelx_estimated_absorpt_t_min 0.927
_shelx_estimated_absorpt_t_max 0.954

loop_
_space_group_symop_operation_xyz
'x, y, z'
'-x+1/2, y+1/2, -z+1/2'
'-x, -y, -z'
'x-1/2, -y-1/2, z-1/2'

loop_
_atom_site_label
_atom_site_type_symbol
_atom_site_fract_x
_atom_site_fract_y
_atom_site_fract_z
_atom_site_U_iso_or_equiv
_atom_site_adp_type
_atom_site_occupancy
_atom_site_site_symmetry_order
_atom_site_calc_flag
_atom_site_refinement_flags_posn
_atom_site_refinement_flags_adp
_atom_site_refinement_flags_occupancy
_atom_site_disorder_assembly
_atom_site_disorder_group
Cl2 Cl 0.96601(3) 0.31470(5) 0.33831(3) 0.0198(2) Uani 0.880(3) 1 d . U P A 1
N1 N 0.9890(11) 0.3501(10) 0.3357(8) 0.028(3) Uani 0.120(3) 1 d D U P A 2
N2 N 0.9690(8) 0.2611(12) 0.2895(8) 0.025(3) Uani 0.120(3) 1 d . U P A 2
N3 N 0.9624(10) 0.1800(15) 0.2570(10) 0.039(4) Uani 0.120(3) 1 d . U P A 2
Cl1 Cl 1.07208(5) 0.49835(6) 0.31686(3) 0.0151(3) Uani 0.872(6) 1 d . U P A 1
N4 N 1.0481(14) 0.531(2) 0.3036(13) 0.046(6) Uani 0.128(6) 1 d . U P A 2
N5 N 1.1045(18) 0.4983(14) 0.3300(11) 0.024(4) Uani 0.128(6) 1 d . U P A 2
N6 N 1.1608(9) 0.4770(15) 0.3504(11) 0.047(6) Uani 0.128(6) 1 d . U P A 2
P1 P 0.41164(2) 0.43406(4) 0.18502(2) 0.01242(10) Uani 1 1 d . . . . .
B1 B 0.98050(11) 0.44542(17) 0.28699(11) 0.0157(4) Uani 1 1 d D . . . .
C1 C 0.92025(10) 0.53642(15) 0.29868(10) 0.0151(4) Uani 1 1 d . . . . .
C2 C 0.88584(10) 0.55192(15) 0.23566(10) 0.0154(4) Uani 1 1 d . . . . .
C3 C 0.91472(10) 0.47961(15) 0.17959(10) 0.0160(4) Uani 1 1 d . . . . .
C4 C 0.97149(10) 0.42099(16) 0.20368(10) 0.0173(4) Uani 1 1 d . . . . .
C1_1 C 0.91137(9) 0.60028(15) 0.36364(10) 0.0153(4) Uani 1 1 d . . . . .
C2_1 C 0.92447(10) 0.55074(17) 0.42944(10) 0.0203(4) Uani 1 1 d . . . . .
H2_1 H 0.9362 0.4759 0.4311 0.024 Uiso 1 1 calc R U . . .
C3_1 C 0.92067(11) 0.60860(18) 0.49204(11) 0.0231(4) Uani 1 1 d . . . . .
H3_1 H 0.9290 0.5729 0.5359 0.028 Uiso 1 1 calc R U . . .
C4_1 C 0.90481(11) 0.71824(18) 0.49064(11) 0.0244(4) Uani 1 1 d . . . . .
H4_1 H 0.9027 0.7583 0.5333 0.029 Uiso 1 1 calc R U . . .
C5_1 C 0.89197(10) 0.76909(17) 0.42609(11) 0.0216(4) Uani 1 1 d . . . . .
H5_1 H 0.8809 0.8442 0.4248 0.026 Uiso 1 1 calc R U . . .
C6_1 C 0.89519(10) 0.71112(16) 0.36371(10) 0.0177(4) Uani 1 1 d . . . . .
H6_1 H 0.8862 0.7472 0.3201 0.021 Uiso 1 1 calc R U . . .
C1_2 C 0.82988(10) 0.63429(15) 0.21968(10) 0.0172(4) Uani 1 1 d . . . . .
C2_2 C 0.76886(10) 0.64253(17) 0.26026(11) 0.0218(4) Uani 1 1 d . . . . .
H2_2 H 0.7609 0.5909 0.2964 0.026 Uiso 1 1 calc R U . . .
C3_2 C 0.71961(11) 0.72541(19) 0.24844(13) 0.0294(5) Uani 1 1 d . . . . .
H3_2 H 0.6782 0.7295 0.2761 0.035 Uiso 1 1 calc R U . . .
C4_2 C 0.73078(12) 0.80185(18) 0.19652(13) 0.0330(6) Uani 1 1 d . . . . .
H4_2 H 0.6977 0.8593 0.1892 0.040 Uiso 1 1 calc R U . . .
C5_2 C 0.79044(13) 0.79430(18) 0.15511(12) 0.0309(5) Uani 1 1 d . . . . .
H5_2 H 0.7979 0.8462 0.1190 0.037 Uiso 1 1 calc R U . . .
C6_2 C 0.83946(11) 0.71088(17) 0.16626(11) 0.0233(4) Uani 1 1 d . . . . .
H6_2 H 0.8799 0.7059 0.1373 0.028 Uiso 1 1 calc R U . . .
C1_3 C 0.88057(10) 0.47308(15) 0.10786(10) 0.0171(4) Uani 1 1 d . . . . .
C2_3 C 0.81267(10) 0.42861(17) 0.09863(11) 0.0208(4) Uani 1 1 d . . . . .
H2_3 H 0.7864 0.4084 0.1387 0.025 Uiso 1 1 calc R U . . .
C3_3 C 0.78305(11) 0.41347(18) 0.03141(12) 0.0263(5) Uani 1 1 d . . . . .
H3_3 H 0.7371 0.3817 0.0257 0.032 Uiso 1 1 calc R U . . .
C4_3 C 0.82048(12) 0.44482(19) -0.02745(11) 0.0276(5) Uani 1 1 d . . . . .
H4_3 H 0.8008 0.4327 -0.0734 0.033 Uiso 1 1 calc R U . . .
C5_3 C 0.88625(12) 0.49351(19) -0.01901(11) 0.0284(5) Uani 1 1 d . . . . .
H5_3 H 0.9111 0.5176 -0.0591 0.034 Uiso 1 1 calc R U . . .
C6_3 C 0.91630(11) 0.50738(18) 0.04829(11) 0.0234(4) Uani 1 1 d . . . . .
H6_3 H 0.9618 0.5407 0.0537 0.028 Uiso 1 1 calc R U . . .
C1_4 C 1.01120(11) 0.33925(17) 0.16330(10) 0.0202(4) Uani 1 1 d . . . . .
C2_4 C 0.97801(12) 0.2668(2) 0.11622(12) 0.0331(5) Uani 1 1 d . . . . .
H2_4 H 0.9277 0.2688 0.1096 0.040 Uiso 1 1 calc R U . . .
C3_4 C 1.01750(14) 0.1917(2) 0.07900(13) 0.0393(6) Uani 1 1 d . . . . .
H3_4 H 0.9938 0.1432 0.0472 0.047 Uiso 1 1 calc R U . . .
C4_4 C 1.09118(13) 0.1868(2) 0.08776(11) 0.0322(5) Uani 1 1 d . . . . .
H4_4 H 1.1182 0.1371 0.0610 0.039 Uiso 1 1 calc R U . . .
C5_4 C 1.12449(12) 0.25495(19) 0.13574(12) 0.0302(5) Uani 1 1 d . . . . .
H5_4 H 1.1747 0.2508 0.1432 0.036 Uiso 1 1 calc R U . . .
C6_4 C 1.08524(11) 0.32984(18) 0.17329(11) 0.0251(4) Uani 1 1 d . . . . .
H6_4 H 1.1091 0.3757 0.2065 0.030 Uiso 1 1 calc R U . . .
C1_5 C 0.49839(10) 0.48054(15) 0.16147(10) 0.0149(4) Uani 1 1 d . . . . .
C2_5 C 0.50751(10) 0.53050(15) 0.09604(10) 0.0163(4) Uani 1 1 d . . . . .
H2_5 H 0.4684 0.5372 0.0635 0.020 Uiso 1 1 calc R U . . .
C3_5 C 0.57415(11) 0.57021(16) 0.07898(10) 0.0196(4) Uani 1 1 d . . . . .
H3_5 H 0.5804 0.6055 0.0350 0.023 Uiso 1 1 calc R U . . .
C4_5 C 0.63153(11) 0.55856(17) 0.12577(11) 0.0236(4) Uani 1 1 d . . . . .
H4_5 H 0.6770 0.5862 0.1140 0.028 Uiso 1 1 calc R U . . .
C5_5 C 0.62282(11) 0.50665(18) 0.18970(12) 0.0255(5) Uani 1 1 d . . . . .
H5_5 H 0.6627 0.4972 0.2211 0.031 Uiso 1 1 calc R U . . .
C6_5 C 0.55637(10) 0.46831(17) 0.20832(11) 0.0206(4) Uani 1 1 d . . . . .
H6_5 H 0.5504 0.4340 0.2526 0.025 Uiso 1 1 calc R U . . .
C1_6 C 0.42090(9) 0.36318(15) 0.26746(10) 0.0148(4) Uani 1 1 d . . . . .
C2_6 C 0.43529(10) 0.25230(16) 0.26955(10) 0.0179(4) Uani 1 1 d . . . . .
H2_6 H 0.4363 0.2116 0.2271 0.021 Uiso 1 1 calc R U . . .
C3_6 C 0.44803(11) 0.20195(17) 0.33395(11) 0.0231(4) Uani 1 1 d . . . . .
H3_6 H 0.4578 0.1264 0.3357 0.028 Uiso 1 1 calc R U . . .
C4_6 C 0.44655(12) 0.26138(18) 0.39586(11) 0.0269(5) Uani 1 1 d . . . . .
H4_6 H 0.4551 0.2265 0.4399 0.032 Uiso 1 1 calc R U . . .
C5_6 C 0.43267(13) 0.37150(19) 0.39366(11) 0.0296(5) Uani 1 1 d . . . . .
H5_6 H 0.4322 0.4120 0.4363 0.036 Uiso 1 1 calc R U . . .
C6_6 C 0.41941(12) 0.42315(17) 0.32962(10) 0.0237(4) Uani 1 1 d . . . . .
H6_6 H 0.4094 0.4986 0.3282 0.028 Uiso 1 1 calc R U . . .
C1_7 C 0.35170(10) 0.54594(15) 0.19578(9) 0.0150(4) Uani 1 1 d . . . . .
C2_7 C 0.28383(10) 0.52582(16) 0.22277(10) 0.0193(4) Uani 1 1 d . . . . .
H2_7 H 0.2720 0.4555 0.2391 0.023 Uiso 1 1 calc R U . . .
C3_7 C 0.23446(10) 0.60881(17) 0.22540(11) 0.0221(4) Uani 1 1 d . . . . .
H3_7 H 0.1886 0.5957 0.2437 0.027 Uiso 1 1 calc R U . . .
C4_7 C 0.25210(11) 0.71141(17) 0.20119(11) 0.0238(4) Uani 1 1 d . . . . .
H4_7 H 0.2175 0.7676 0.2012 0.029 Uiso 1 1 calc R U . . .
C5_7 C 0.31976(11) 0.73255(17) 0.17700(11) 0.0238(4) Uani 1 1 d . . . . .
H5_7 H 0.3318 0.8036 0.1620 0.029 Uiso 1 1 calc R U . . .
C6_7 C 0.36998(10) 0.64988(16) 0.17467(10) 0.0192(4) Uani 1 1 d . . . . .
H6_7 H 0.4166 0.6644 0.1587 0.023 Uiso 1 1 calc R U . . .
C1_8 C 0.37735(10) 0.34818(15) 0.11554(9) 0.0143(4) Uani 1 1 d . . . . .
C2_8 C 0.31046(10) 0.36570(17) 0.08371(10) 0.0198(4) Uani 1 1 d . . . . .
H2_8 H 0.2813 0.4233 0.0994 0.024 Uiso 1 1 calc R U . . .
C3_8 C 0.28648(11) 0.29900(18) 0.02913(11) 0.0239(4) Uani 1 1 d . . . . .
H3_8 H 0.2413 0.3119 0.0069 0.029 Uiso 1 1 calc R U . . .
C4_8 C 0.32835(11) 0.21373(17) 0.00707(11) 0.0230(4) Uani 1 1 d . . . . .
H4_8 H 0.3115 0.1674 -0.0298 0.028 Uiso 1 1 calc R U . . .
C5_8 C 0.39494(11) 0.19580(16) 0.03869(11) 0.0220(4) Uani 1 1 d . . . . .
H5_8 H 0.4234 0.1370 0.0235 0.026 Uiso 1 1 calc R U . . .
C6_8 C 0.41996(10) 0.26299(15) 0.09215(10) 0.0176(4) Uani 1 1 d . . . . .
H6_8 H 0.4660 0.2514 0.1130 0.021 Uiso 1 1 calc R U . . .
C1_9 C 0.72897(19) 0.6199(3) 0.50171(17) 0.0627(12) Uani 0.863(3) 1 d D U P B 1
H1A_9 H 0.7094 0.6878 0.5211 0.075 Uiso 0.863(3) 1 calc R U P B 1
H1B_9 H 0.7741 0.6378 0.4784 0.075 Uiso 0.863(3) 1 calc R U P B 1
Cl1_9 Cl 0.66796(6) 0.56664(8) 0.43870(7) 0.0532(3) Uani 0.863(3) 1 d D U P B 1
Cl2_9 Cl 0.74711(4) 0.52867(7) 0.57141(7) 0.0463(3) Uani 0.863(3) 1 d D U P B 1
C1A_9 C 0.7185(10) 0.6176(16) 0.4436(8) 0.068(6) Uani 0.137(3) 1 d D U P B 2
H1AA_9 H 0.7105 0.6960 0.4516 0.082 Uiso 0.137(3) 1 calc R U P B 2
H1AB_9 H 0.7610 0.6099 0.4142 0.082 Uiso 0.137(3) 1 calc R U P B 2
Cl1A_9 Cl 0.6440(4) 0.5632(7) 0.3978(5) 0.072(2) Uani 0.137(3) 1 d D U P B 2
Cl2A_9 Cl 0.7350(3) 0.5537(9) 0.5253(5) 0.076(3) Uani 0.137(3) 1 d D U P B 2

loop_
_atom_site_aniso_label
_atom_site_aniso_U_11
_atom_site_aniso_U_22
_atom_site_aniso_U_33
_atom_site_aniso_U_23
_atom_site_aniso_U_13
_atom_site_aniso_U_12
Cl2 0.0236(3) 0.0142(3) 0.0217(3) 0.0029(2) 0.0020(2) 0.0035(2)
N1 0.027(4) 0.025(3) 0.032(4) -0.001(3) 0.009(3) -0.007(3)
N2 0.026(8) 0.020(5) 0.029(7) 0.009(5) 0.005(5) -0.003(5)
N3 0.041(10) 0.031(6) 0.045(9) 0.000(6) 0.004(7) -0.007(6)
Cl1 0.0118(6) 0.0153(4) 0.0181(4) 0.0003(2) -0.0024(3) -0.0013(3)
N4 0.031(8) 0.049(13) 0.059(13) 0.013(10) -0.010(7) 0.004(7)
N5 0.024(7) 0.022(8) 0.028(9) 0.008(6) 0.001(7) -0.006(6)
N6 0.029(8) 0.042(10) 0.069(13) 0.000(9) -0.014(7) 0.002(6)
P1 0.0117(2) 0.0111(2) 0.0144(2) 0.00075(17) 0.00026(17) 0.00028(17)
B1 0.0132(10) 0.0161(10) 0.0176(10) 0.0019(8) -0.0027(8) -0.0010(8)
C1 0.0137(9) 0.0122(9) 0.0193(9) 0.0010(7) -0.0005(7) -0.0022(7)
C2 0.0148(9) 0.0137(9) 0.0178(9) 0.0006(7) 0.0004(7) -0.0012(7)
C3 0.0142(9) 0.0167(9) 0.0172(9) 0.0000(7) -0.0013(7) -0.0018(7)
C4 0.0155(9) 0.0178(9) 0.0185(9) -0.0013(8) -0.0017(7) -0.0007(7)
C1_1 0.0108(8) 0.0171(9) 0.0179(9) -0.0010(7) -0.0012(7) -0.0014(7)
C2_1 0.0189(10) 0.0195(10) 0.0226(10) 0.0021(8) 0.0012(8) 0.0009(8)
C3_1 0.0230(10) 0.0296(11) 0.0168(9) 0.0012(8) -0.0001(8) -0.0015(9)
C4_1 0.0234(10) 0.0295(11) 0.0206(10) -0.0100(9) 0.0050(8) -0.0043(9)
C5_1 0.0173(9) 0.0174(10) 0.0301(11) -0.0055(8) 0.0010(8) -0.0020(8)
C6_1 0.0139(9) 0.0174(9) 0.0218(10) 0.0003(8) -0.0022(7) -0.0022(7)
C1_2 0.0164(9) 0.0163(9) 0.0187(9) -0.0043(7) -0.0062(7) 0.0009(7)
C2_2 0.0162(9) 0.0240(11) 0.0248(10) -0.0069(8) -0.0049(8) -0.0011(8)
C3_2 0.0164(10) 0.0309(12) 0.0406(13) -0.0178(10) -0.0062(9) 0.0032(9)
C4_2 0.0266(11) 0.0227(11) 0.0485(14) -0.0119(10) -0.0199(10) 0.0098(9)
C5_2 0.0363(13) 0.0220(11) 0.0336(12) 0.0002(9) -0.0155(10) 0.0049(9)
C6_2 0.0245(10) 0.0225(11) 0.0226(10) -0.0004(8) -0.0062(8) 0.0035(8)
C1_3 0.0177(9) 0.0158(9) 0.0177(9) -0.0009(7) -0.0018(7) 0.0058(7)
C2_3 0.0187(10) 0.0219(10) 0.0216(10) 0.0010(8) -0.0014(8) 0.0015(8)
C3_3 0.0201(10) 0.0277(11) 0.0307(11) -0.0045(9) -0.0095(9) 0.0037(9)
C4_3 0.0301(11) 0.0329(12) 0.0192(10) -0.0069(9) -0.0090(9) 0.0151(10)
C5_3 0.0319(12) 0.0361(13) 0.0172(10) 0.0013(9) 0.0031(9) 0.0091(10)
C6_3 0.0189(10) 0.0293(11) 0.0221(10) -0.0009(9) 0.0005(8) 0.0016(9)
C1_4 0.0211(10) 0.0223(10) 0.0171(9) 0.0014(8) -0.0008(8) 0.0049(8)
C2_4 0.0278(12) 0.0369(13) 0.0340(12) -0.0130(10) -0.0122(10) 0.0137(10)
C3_4 0.0473(15) 0.0398(14) 0.0299(12) -0.0161(11) -0.0134(11) 0.0198(12)
C4_4 0.0422(13) 0.0325(12) 0.0223(11) 0.0014(9) 0.0060(10) 0.0213(11)
C5_4 0.0251(11) 0.0330(12) 0.0329(12) 0.0056(10) 0.0083(9) 0.0094(9)
C6_4 0.0207(10) 0.0283(11) 0.0263(11) 0.0006(9) 0.0013(8) 0.0041(9)
C1_5 0.0140(9) 0.0119(9) 0.0190(9) -0.0012(7) 0.0016(7) -0.0013(7)
C2_5 0.0174(9) 0.0131(9) 0.0183(9) -0.0018(7) 0.0001(7) 0.0010(7)
C3_5 0.0232(10) 0.0153(9) 0.0205(9) -0.0014(8) 0.0060(8) -0.0021(8)
C4_5 0.0183(10) 0.0218(10) 0.0310(11) -0.0033(9) 0.0036(8) -0.0079(8)
C5_5 0.0174(10) 0.0287(11) 0.0303(11) 0.0011(9) -0.0047(8) -0.0066(9)
C6_5 0.0198(10) 0.0223(10) 0.0197(10) 0.0025(8) -0.0014(8) -0.0040(8)
C1_6 0.0110(8) 0.0171(9) 0.0164(9) 0.0026(7) 0.0004(7) 0.0004(7)
C2_6 0.0165(9) 0.0164(9) 0.0207(9) 0.0006(8) 0.0007(7) -0.0009(7)
C3_6 0.0228(10) 0.0178(10) 0.0285(11) 0.0066(8) 0.0002(8) 0.0020(8)
C4_6 0.0316(12) 0.0299(12) 0.0191(10) 0.0104(9) 0.0003(9) 0.0062(9)
C5_6 0.0395(13) 0.0321(12) 0.0172(10) -0.0014(9) 0.0002(9) 0.0110(10)
C6_6 0.0327(11) 0.0190(10) 0.0194(10) 0.0018(8) -0.0006(8) 0.0068(9)
C1_7 0.0158(9) 0.0137(9) 0.0154(9) -0.0015(7) -0.0005(7) 0.0028(7)
C2_7 0.0191(10) 0.0168(10) 0.0222(10) 0.0022(8) 0.0032(8) 0.0015(8)
C3_7 0.0161(9) 0.0246(11) 0.0257(10) -0.0034(8) 0.0032(8) 0.0028(8)
C4_7 0.0237(10) 0.0194(10) 0.0282(11) -0.0032(8) 0.0006(8) 0.0087(8)
C5_7 0.0280(11) 0.0132(9) 0.0303(11) 0.0020(8) 0.0022(9) 0.0028(8)
C6_7 0.0185(9) 0.0164(9) 0.0226(10) 0.0004(8) 0.0030(8) 0.0007(8)
C1_8 0.0153(9) 0.0135(9) 0.0142(8) 0.0003(7) 0.0005(7) -0.0023(7)
C2_8 0.0144(9) 0.0221(10) 0.0230(10) -0.0005(8) 0.0002(7) 0.0021(8)
C3_8 0.0155(9) 0.0313(12) 0.0247(10) -0.0010(9) -0.0044(8) -0.0043(8)
C4_8 0.0271(11) 0.0220(10) 0.0198(10) -0.0024(8) -0.0018(8) -0.0080(8)
C5_8 0.0274(11) 0.0161(10) 0.0225(10) -0.0006(8) 0.0006(8) 0.0023(8)
C6_8 0.0172(9) 0.0166(9) 0.0191(9) 0.0012(7) -0.0006(7) 0.0019(7)
C1_9 0.0367(19) 0.0344(19) 0.116(4) 0.020(2) -0.014(2) -0.0072(15)
Cl1_9 0.0515(6) 0.0589(6) 0.0499(7) -0.0058(5) 0.0130(5) 0.0027(4)
Cl2_9 0.0294(4) 0.0322(4) 0.0768(8) -0.0063(4) -0.0056(4) 0.0008(3)
C1A_9 0.063(10) 0.078(12) 0.064(10) -0.006(9) -0.003(8) 0.004(9)
Cl1A_9 0.065(4) 0.081(5) 0.071(6) -0.007(4) 0.000(4) 0.016(3)
Cl2A_9 0.031(3) 0.123(7) 0.075(6) 0.006(5) -0.001(3) 0.003(4)

loop_
_atom_type_symbol
_atom_type_description
_atom_type_scat_dispersion_real
_atom_type_scat_dispersion_imag
_atom_type_scat_source
C C 0.0033 0.0016 'International Tables Vol C Tables 4.2.6.8 and 6.1.1.4'
H H 0.0000 0.0000 'International Tables Vol C Tables 4.2.6.8 and 6.1.1.4'
B B 0.0013 0.0007 'International Tables Vol C Tables 4.2.6.8 and 6.1.1.4'
P P 0.1023 0.0942 'International Tables Vol C Tables 4.2.6.8 and 6.1.1.4'
Cl Cl 0.1484 0.1585 'International Tables Vol C Tables 4.2.6.8 and 6.1.1.4'
N N 0.0061 0.0033 'International Tables Vol C Tables 4.2.6.8 and 6.1.1.4'

loop_
_exptl_crystal_face_index_h
_exptl_crystal_face_index_k
_exptl_crystal_face_index_l
_exptl_crystal_face_perp_dist
1.00 0.00 1.00 0.0780
-1.00 0.00 -1.00 0.0950
-1.00 1.00 -1.00 0.0860
1.00 -1.00 1.00 0.0280
0.00 -1.00 1.00 0.0750
0.00 1.00 -1.00 0.0840
-1.00 -1.00 1.00 0.1190
1.00 1.00 -1.00 0.0900
-1.00 0.00 0.00 0.1120
1.00 0.00 0.00 0.0570
-1.00 -1.00 0.00 0.0900
1.00 1.00 0.00 0.1060
1.00 -1.00 0.00 0.0170
-1.00 1.00 1.00 0.0710
1.00 -1.00 -1.00 0.0170

loop_
_geom_angle_atom_site_label_1
_geom_angle_atom_site_label_2
_geom_angle_atom_site_label_3
_geom_angle
_geom_angle_site_symmetry_1
_geom_angle_site_symmetry_3
_geom_angle_publ_flag
N2 N1 B1 101.6(11) . . ?
N3 N2 N1 168.7(17) . . ?
N5 N4 B1 121(2) . . ?
N6 N5 N4 172(2) . . ?
C1_5 P1 C1_6 107.77(9) . . ?
C1_5 P1 C1_7 110.96(9) . . ?
C1_6 P1 C1_7 108.77(9) . . ?
C1_5 P1 C1_8 108.40(9) . . ?
C1_6 P1 C1_8 112.06(9) . . ?
C1_7 P1 C1_8 108.88(9) . . ?
N1 B1 C4 117.6(7) . . ?
N1 B1 C1 121.6(7) . . ?
C4 B1 C1 102.08(15) . . ?
N1 B1 N4 108.2(14) . . ?
C4 B1 N4 111.2(9) . . ?
C1 B1 N4 93.7(11) . . ?
C4 B1 Cl2 109.22(14) . . ?
C1 B1 Cl2 114.12(14) . . ?
C4 B1 Cl1 115.10(14) . . ?
C1 B1 Cl1 110.46(13) . . ?
Cl2 B1 Cl1 106.10(10) . . ?
C2 C1 C1_1 126.76(17) . . ?
C2 C1 B1 107.21(16) . . ?
C1_1 C1 B1 125.57(16) . . ?
C1 C2 C1_2 126.36(17) . . ?
C1 C2 C3 111.60(16) . . ?
C1_2 C2 C3 121.91(16) . . ?
C4 C3 C1_3 126.38(17) . . ?
C4 C3 C2 111.94(16) . . ?
C1_3 C3 C2 121.63(16) . . ?
C3 C4 C1_4 126.22(17) . . ?
C3 C4 B1 106.92(16) . . ?
C1_4 C4 B1 126.39(16) . . ?
C6_1 C1_1 C2_1 117.17(18) . . ?
C6_1 C1_1 C1 123.47(17) . . ?
C2_1 C1_1 C1 119.21(17) . . ?
C3_1 C2_1 C1_1 121.58(19) . . ?
C3_1 C2_1 H2_1 119.2 . . ?
C1_1 C2_1 H2_1 119.2 . . ?
C4_1 C3_1 C2_1 120.10(19) . . ?
C4_1 C3_1 H3_1 119.9 . . ?
C2_1 C3_1 H3_1 119.9 . . ?
C3_1 C4_1 C5_1 119.31(19) . . ?
C3_1 C4_1 H4_1 120.3 . . ?
C5_1 C4_1 H4_1 120.3 . . ?
C6_1 C5_1 C4_1 120.54(19) . . ?
C6_1 C5_1 H5_1 119.7 . . ?
C4_1 C5_1 H5_1 119.7 . . ?
C5_1 C6_1 C1_1 121.29(18) . . ?
C5_1 C6_1 H6_1 119.4 . . ?
C1_1 C6_1 H6_1 119.4 . . ?
C2_2 C1_2 C6_2 118.12(18) . . ?
C2_2 C1_2 C2 121.40(18) . . ?
C6_2 C1_2 C2 120.34(18) . . ?
C3_2 C2_2 C1_2 120.9(2) . . ?
C3_2 C2_2 H2_2 119.5 . . ?
C1_2 C2_2 H2_2 119.5 . . ?
C4_2 C3_2 C2_2 120.2(2) . . ?
C4_2 C3_2 H3_2 119.9 . . ?
C2_2 C3_2 H3_2 119.9 . . ?
C3_2 C4_2 C5_2 119.8(2) . . ?
C3_2 C4_2 H4_2 120.1 . . ?
C5_2 C4_2 H4_2 120.1 . . ?
C4_2 C5_2 C6_2 120.2(2) . . ?
C4_2 C5_2 H5_2 119.9 . . ?
C6_2 C5_2 H5_2 119.9 . . ?
C5_2 C6_2 C1_2 120.8(2) . . ?
C5_2 C6_2 H6_2 119.6 . . ?
C1_2 C6_2 H6_2 119.6 . . ?
C2_3 C1_3 C6_3 118.38(18) . . ?
C2_3 C1_3 C3 120.34(17) . . ?
C6_3 C1_3 C3 121.24(18) . . ?
C3_3 C2_3 C1_3 120.67(19) . . ?
C3_3 C2_3 H2_3 119.7 . . ?
C1_3 C2_3 H2_3 119.7 . . ?
C4_3 C3_3 C2_3 120.1(2) . . ?
C4_3 C3_3 H3_3 120.0 . . ?
C2_3 C3_3 H3_3 120.0 . . ?
C5_3 C4_3 C3_3 119.90(19) . . ?
C5_3 C4_3 H4_3 120.0 . . ?
C3_3 C4_3 H4_3 120.0 . . ?
C4_3 C5_3 C6_3 120.0(2) . . ?
C4_3 C5_3 H5_3 120.0 . . ?
C6_3 C5_3 H5_3 120.0 . . ?
C5_3 C6_3 C1_3 120.9(2) . . ?
C5_3 C6_3 H6_3 119.6 . . ?
C1_3 C6_3 H6_3 119.6 . . ?
C2_4 C1_4 C6_4 117.14(19) . . ?
C2_4 C1_4 C4 123.00(18) . . ?
C6_4 C1_4 C4 119.83(18) . . ?
C3_4 C2_4 C1_4 121.1(2) . . ?
C3_4 C2_4 H2_4 119.5 . . ?
C1_4 C2_4 H2_4 119.5 . . ?
C4_4 C3_4 C2_4 120.7(2) . . ?
C4_4 C3_4 H3_4 119.6 . . ?
C2_4 C3_4 H3_4 119.6 . . ?
C5_4 C4_4 C3_4 119.0(2) . . ?
C5_4 C4_4 H4_4 120.5 . . ?
C3_4 C4_4 H4_4 120.5 . . ?
C4_4 C5_4 C6_4 120.5(2) . . ?
C4_4 C5_4 H5_4 119.8 . . ?
C6_4 C5_4 H5_4 119.8 . . ?
C5_4 C6_4 C1_4 121.5(2) . . ?
C5_4 C6_4 H6_4 119.2 . . ?
C1_4 C6_4 H6_4 119.2 . . ?
C6_5 C1_5 C2_5 120.04(17) . . ?
C6_5 C1_5 P1 120.31(15) . . ?
C2_5 C1_5 P1 119.65(14) . . ?
C3_5 C2_5 C1_5 119.59(18) . . ?
C3_5 C2_5 H2_5 120.2 . . ?
C1_5 C2_5 H2_5 120.2 . . ?
C4_5 C3_5 C2_5 120.24(18) . . ?
C4_5 C3_5 H3_5 119.9 . . ?
C2_5 C3_5 H3_5 119.9 . . ?
C3_5 C4_5 C5_5 120.08(19) . . ?
C3_5 C4_5 H4_5 120.0 . . ?
C5_5 C4_5 H4_5 120.0 . . ?
C4_5 C5_5 C6_5 120.55(19) . . ?
C4_5 C5_5 H5_5 119.7 . . ?
C6_5 C5_5 H5_5 119.7 . . ?
C5_5 C6_5 C1_5 119.47(19) . . ?
C5_5 C6_5 H6_5 120.3 . . ?
C1_5 C6_5 H6_5 120.3 . . ?
C6_6 C1_6 C2_6 120.35(18) . . ?
C6_6 C1_6 P1 118.32(15) . . ?
C2_6 C1_6 P1 121.11(15) . . ?
C3_6 C2_6 C1_6 119.58(18) . . ?
C3_6 C2_6 H2_6 120.2 . . ?
C1_6 C2_6 H2_6 120.2 . . ?
C4_6 C3_6 C2_6 120.20(19) . . ?
C4_6 C3_6 H3_6 119.9 . . ?
C2_6 C3_6 H3_6 119.9 . . ?
C5_6 C4_6 C3_6 120.14(19) . . ?
C5_6 C4_6 H4_6 119.9 . . ?
C3_6 C4_6 H4_6 119.9 . . ?
C4_6 C5_6 C6_6 120.4(2) . . ?
C4_6 C5_6 H5_6 119.8 . . ?
C6_6 C5_6 H5_6 119.8 . . ?
C5_6 C6_6 C1_6 119.30(19) . . ?
C5_6 C6_6 H6_6 120.4 . . ?
C1_6 C6_6 H6_6 120.4 . . ?
C6_7 C1_7 C2_7 120.03(17) . . ?
C6_7 C1_7 P1 121.11(14) . . ?
C2_7 C1_7 P1 118.78(14) . . ?
C3_7 C2_7 C1_7 119.74(18) . . ?
C3_7 C2_7 H2_7 120.1 . . ?
C1_7 C2_7 H2_7 120.1 . . ?
C2_7 C3_7 C4_7 119.81(19) . . ?
C2_7 C3_7 H3_7 120.1 . . ?
C4_7 C3_7 H3_7 120.1 . . ?
C5_7 C4_7 C3_7 120.60(19) . . ?
C5_7 C4_7 H4_7 119.7 . . ?
C3_7 C4_7 H4_7 119.7 . . ?
C4_7 C5_7 C6_7 120.01(19) . . ?
C4_7 C5_7 H5_7 120.0 . . ?
C6_7 C5_7 H5_7 120.0 . . ?
C1_7 C6_7 C5_7 119.70(18) . . ?
C1_7 C6_7 H6_7 120.2 . . ?
C5_7 C6_7 H6_7 120.2 . . ?
C2_8 C1_8 C6_8 119.61(17) . . ?
C2_8 C1_8 P1 121.76(15) . . ?
C6_8 C1_8 P1 118.61(14) . . ?
C3_8 C2_8 C1_8 120.06(19) . . ?
C3_8 C2_8 H2_8 120.0 . . ?
C1_8 C2_8 H2_8 120.0 . . ?
C4_8 C3_8 C2_8 120.04(18) . . ?
C4_8 C3_8 H3_8 120.0 . . ?
C2_8 C3_8 H3_8 120.0 . . ?
C3_8 C4_8 C5_8 120.12(19) . . ?
C3_8 C4_8 H4_8 119.9 . . ?
C5_8 C4_8 H4_8 119.9 . . ?
C6_8 C5_8 C4_8 120.34(19) . . ?
C6_8 C5_8 H5_8 119.8 . . ?
C4_8 C5_8 H5_8 119.8 . . ?
C5_8 C6_8 C1_8 119.81(18) . . ?
C5_8 C6_8 H6_8 120.1 . . ?
C1_8 C6_8 H6_8 120.1 . . ?
Cl1_9 C1_9 Cl2_9 112.3(2) . . ?
Cl1_9 C1_9 H1A_9 109.1 . . ?
Cl2_9 C1_9 H1A_9 109.1 . . ?
Cl1_9 C1_9 H1B_9 109.1 . . ?
Cl2_9 C1_9 H1B_9 109.1 . . ?
H1A_9 C1_9 H1B_9 107.9 . . ?
Cl1A_9 C1A_9 Cl2A_9 112.5(4) . . ?
Cl1A_9 C1A_9 H1AA_9 109.1 . . ?
Cl2A_9 C1A_9 H1AA_9 109.1 . . ?
Cl1A_9 C1A_9 H1AB_9 109.1 . . ?
Cl2A_9 C1A_9 H1AB_9 109.1 . . ?
H1AA_9 C1A_9 H1AB_9 107.8 . . ?

loop_
_geom_bond_atom_site_label_1
_geom_bond_atom_site_label_2
_geom_bond_distance
_geom_bond_site_symmetry_2
_geom_bond_publ_flag
Cl2 B1 1.906(2) . ?
N1 N2 1.45(2) . ?
N1 B1 1.5004(10) . ?
N2 N3 1.18(2) . ?
Cl1 B1 1.909(2) . ?
N4 N5 1.23(5) . ?
N4 B1 1.67(2) . ?
N5 N6 1.15(4) . ?
P1 C1_5 1.7930(19) . ?
P1 C1_6 1.7951(19) . ?
P1 C1_7 1.7953(19) . ?
P1 C1_8 1.7960(18) . ?
B1 C4 1.612(3) . ?
B1 C1 1.612(3) . ?
C1 C2 1.356(3) . ?
C1 C1_1 1.475(3) . ?
C2 C1_2 1.486(3) . ?
C2 C3 1.500(3) . ?
C3 C4 1.356(3) . ?
C3 C1_3 1.490(3) . ?
C4 C1_4 1.479(3) . ?
C1_1 C6_1 1.401(3) . ?
C1_1 C2_1 1.405(3) . ?
C2_1 C3_1 1.388(3) . ?
C2_1 H2_1 0.9500 . ?
C3_1 C4_1 1.385(3) . ?
C3_1 H3_1 0.9500 . ?
C4_1 C5_1 1.390(3) . ?
C4_1 H4_1 0.9500 . ?
C5_1 C6_1 1.385(3) . ?
C5_1 H5_1 0.9500 . ?
C6_1 H6_1 0.9500 . ?
C1_2 C2_2 1.400(3) . ?
C1_2 C6_2 1.400(3) . ?
C2_2 C3_2 1.392(3) . ?
C2_2 H2_2 0.9500 . ?
C3_2 C4_2 1.383(4) . ?
C3_2 H3_2 0.9500 . ?
C4_2 C5_2 1.387(4) . ?
C4_2 H4_2 0.9500 . ?
C5_2 C6_2 1.393(3) . ?
C5_2 H5_2 0.9500 . ?
C6_2 H6_2 0.9500 . ?
C1_3 C2_3 1.394(3) . ?
C1_3 C6_3 1.394(3) . ?
C2_3 C3_3 1.389(3) . ?
C2_3 H2_3 0.9500 . ?
C3_3 C4_3 1.389(3) . ?
C3_3 H3_3 0.9500 . ?
C4_3 C5_3 1.378(3) . ?
C4_3 H4_3 0.9500 . ?
C5_3 C6_3 1.391(3) . ?
C5_3 H5_3 0.9500 . ?
C6_3 H6_3 0.9500 . ?
C1_4 C2_4 1.398(3) . ?
C1_4 C6_4 1.402(3) . ?
C2_4 C3_4 1.390(3) . ?
C2_4 H2_4 0.9500 . ?
C3_4 C4_4 1.389(3) . ?
C3_4 H3_4 0.9500 . ?
C4_4 C5_4 1.376(3) . ?
C4_4 H4_4 0.9500 . ?
C5_4 C6_4 1.389(3) . ?
C5_4 H5_4 0.9500 . ?
C6_4 H6_4 0.9500 . ?
C1_5 C6_5 1.394(3) . ?
C1_5 C2_5 1.400(3) . ?
C2_5 C3_5 1.389(3) . ?
C2_5 H2_5 0.9500 . ?
C3_5 C4_5 1.384(3) . ?
C3_5 H3_5 0.9500 . ?
C4_5 C5_5 1.384(3) . ?
C4_5 H4_5 0.9500 . ?
C5_5 C6_5 1.387(3) . ?
C5_5 H5_5 0.9500 . ?
C6_5 H6_5 0.9500 . ?
C1_6 C6_6 1.392(3) . ?
C1_6 C2_6 1.395(3) . ?
C2_6 C3_6 1.385(3) . ?
C2_6 H2_6 0.9500 . ?
C3_6 C4_6 1.385(3) . ?
C3_6 H3_6 0.9500 . ?
C4_6 C5_6 1.384(3) . ?
C4_6 H4_6 0.9500 . ?
C5_6 C6_6 1.388(3) . ?
C5_6 H5_6 0.9500 . ?
C6_6 H6_6 0.9500 . ?
C1_7 C6_7 1.389(3) . ?
C1_7 C2_7 1.407(3) . ?
C2_7 C3_7 1.382(3) . ?
C2_7 H2_7 0.9500 . ?
C3_7 C4_7 1.389(3) . ?
C3_7 H3_7 0.9500 . ?
C4_7 C5_7 1.386(3) . ?
C4_7 H4_7 0.9500 . ?
C5_7 C6_7 1.390(3) . ?
C5_7 H5_7 0.9500 . ?
C6_7 H6_7 0.9500 . ?
C1_8 C2_8 1.395(3) . ?
C1_8 C6_8 1.400(3) . ?
C2_8 C3_8 1.387(3) . ?
C2_8 H2_8 0.9500 . ?
C3_8 C4_8 1.384(3) . ?
C3_8 H3_8 0.9500 . ?
C4_8 C5_8 1.389(3) . ?
C4_8 H4_8 0.9500 . ?
C5_8 C6_8 1.382(3) . ?
C5_8 H5_8 0.9500 . ?
C6_8 H6_8 0.9500 . ?
C1_9 Cl1_9 1.759(3) . ?
C1_9 Cl2_9 1.762(3) . ?
C1_9 H1A_9 0.9900 . ?
C1_9 H1B_9 0.9900 . ?
C1A_9 Cl1A_9 1.758(3) . ?
C1A_9 Cl2A_9 1.759(3) . ?
C1A_9 H1AA_9 0.9900 . ?
C1A_9 H1AB_9 0.9900 . ?
